data_4081238
loop_
_publ_author_name
'Scheuermann, Margaret L.'
'Luedtke, Avery T.'
'Hanson, Susan K.'
'Fekl, Ulrich'
'Kaminsky, Werner'
'Goldberg, Karen I.'

_publ_section_title
;
 Reactions of Five-Coordinate Platinum(IV) Complexes with Molecular Oxygen
;
_journal_issue 17
_journal_name_full Organometallics
_journal_page_first 4752
_journal_paper_doi 10.1021/om4003363
_journal_volume 32
_journal_year 2013
_chemical_formula_moiety 'C40 H64 N4 O2 Pt2'
_chemical_formula_sum 'C40 H64 N4 O2 Pt2'
_chemical_formula_weight 1023.13
_chemical_name_common Al_II27
_chemical_name_systematic
;
 Al_II27
;
_space_group_IT_number 2
_symmetry_cell_setting triclinic
_symmetry_Int_Tables_number 2
_symmetry_space_group_name_Hall '-P 1'
_symmetry_space_group_name_H-M 'P -1'
_atom_sites_solution_hydrogens geom
_atom_sites_solution_primary direct
_atom_sites_solution_secondary difmap
_audit_conform_dict_location ftp://ftp.iucr.org/pub/cif_core.dic
_audit_conform_dict_name cif_core.dic
_audit_conform_dict_version 2.4
_audit_creation_date 2013-03-26T16:22:14-00:00
_audit_creation_method 'WinGX routine CIF_UPDATE'
_cell_angle_alpha 73.939(2)
_cell_angle_beta 82.311(2)
_cell_angle_gamma 87.392(4)
_cell_formula_units_Z 2
_cell_length_a 11.0170(5)
_cell_length_b 11.1590(6)
_cell_length_c 17.9080(11)
_cell_measurement_reflns_used 591
_cell_measurement_temperature 130(2)
_cell_measurement_theta_max 20
_cell_measurement_theta_min 3
_cell_volume 2096.5(2)
_computing_cell_refinement 'HKL Scalepack (Otwinowski & Minor 1997)'
_computing_data_collection KappaCCD
_computing_data_reduction 'HKL Scalepack (Otwinowski & Minor 1997)'
_computing_molecular_graphics 'maXus, Zortep'
_computing_publication_material 'SHELXL-97 (Sheldrick, 1997)'
_computing_structure_refinement 'SHELXL-97 (Sheldrick, 2008)'
_computing_structure_solution SIR97
_diffrn_ambient_temperature 130(2)
_diffrn_measured_fraction_theta_full 0.92
_diffrn_measured_fraction_theta_max 0.914
_diffrn_measurement_device_type 'Nonius KappaCCD'
_diffrn_measurement_method '\f and \w scans'
_diffrn_radiation_monochromator graphite
_diffrn_radiation_type MoK\a
_diffrn_radiation_wavelength 0.71073
_diffrn_reflns_av_R_equivalents 0.0815
_diffrn_reflns_av_unetI/netI 0.1698
_diffrn_reflns_limit_h_max 13
_diffrn_reflns_limit_h_min -12
_diffrn_reflns_limit_k_max 13
_diffrn_reflns_limit_k_min -11
_diffrn_reflns_limit_l_max 21
_diffrn_reflns_limit_l_min -20
_diffrn_reflns_number 10465
_diffrn_reflns_theta_full 25
_diffrn_reflns_theta_max 25.35
_diffrn_reflns_theta_min 3.02
_diffrn_source 'fine-focus sealed tube'
_exptl_absorpt_coefficient_mu 6.701
_exptl_absorpt_correction_T_max 0.7305
_exptl_absorpt_correction_T_min 0.3625
_exptl_absorpt_correction_type multi-scan
_exptl_absorpt_process_details HKL2008
_exptl_crystal_colour yellow
_exptl_crystal_density_diffrn 1.621
_exptl_crystal_density_method 'not measured'
_exptl_crystal_description block
_exptl_crystal_F_000 1008
_exptl_crystal_size_max 0.19
_exptl_crystal_size_mid 0.1
_exptl_crystal_size_min 0.05
_refine_diff_density_max 0.882
_refine_diff_density_min -1.259
_refine_diff_density_rms 0.186
_refine_ls_extinction_method none
_refine_ls_goodness_of_fit_ref 0.9
_refine_ls_hydrogen_treatment constr
_refine_ls_matrix_type full
_refine_ls_number_parameters 624
_refine_ls_number_reflns 7037
_refine_ls_number_restraints 279
_refine_ls_restrained_S_all 0.885
_refine_ls_R_factor_all 0.1334
_refine_ls_R_factor_gt 0.0536
_refine_ls_shift/su_max 0.000
_refine_ls_shift/su_mean 0.000
_refine_ls_structure_factor_coef Fsqd
_refine_ls_weighting_details 'calc w=1/[\s^2^(Fo^2^)+(0.0219P)^2^+0.0000P] where P=(Fo^2^+2Fc^2^)/3'
_refine_ls_weighting_scheme calc
_refine_ls_wR_factor_gt 0.0939
_refine_ls_wR_factor_ref 0.1159
_reflns_number_gt 3647
_reflns_number_total 7037
_reflns_threshold_expression >2\s(I)
_cod_data_source_file om4003363_si_002.cif
_cod_data_source_block shelxl
_cod_database_code 4081238

loop_
_symmetry_equiv_pos_as_xyz
'x, y, z'
'-x, -y, -z'

loop_
_atom_site_label
_atom_site_type_symbol
_atom_site_fract_x
_atom_site_fract_y
_atom_site_fract_z
_atom_site_U_iso_or_equiv
_atom_site_adp_type
_atom_site_occupancy
_atom_site_symmetry_multiplicity
_atom_site_calc_flag
_atom_site_refinement_flags
_atom_site_disorder_assembly
_atom_site_disorder_group
Pt1 Pt 0.01313(4) 0.02436(5) 0.78126(3) 0.04672(19) Uani 1 1 d . . .
Pt2 Pt 0.19792(4) -0.30643(5) 0.87776(3) 0.04375(18) Uani 1 1 d . . .
O1 O 0.1548(6) -0.1204(7) 0.8037(4) 0.046(2) Uani 1 1 d . A .
O2 O 0.2679(6) -0.0753(7) 0.7491(4) 0.043(2) Uani 1 1 d . . .
N2 N 0.1542(7) 0.0927(8) 0.6808(5) 0.037(2) Uani 1 1 d . A .
N4 N 0.3244(9) -0.3598(9) 0.7855(5) 0.043(3) Uani 1 1 d . A .
C1 C -0.0938(11) -0.0702(13) 0.7289(9) 0.080(5) Uani 1 1 d . A .
H1A H -0.1231 -0.148 0.767 0.12 Uiso 1 1 calc R . .
H1B H -0.0446 -0.0894 0.6838 0.12 Uiso 1 1 calc R . .
H1C H -0.164 -0.0178 0.7114 0.12 Uiso 1 1 calc R . .
C2 C -0.0971(10) -0.0474(13) 0.8835(8) 0.073(5) Uani 1 1 d . A .
H2A H -0.09 0.0027 0.9198 0.109 Uiso 1 1 calc R . .
H2B H -0.0721 -0.1336 0.9069 0.109 Uiso 1 1 calc R . .
H2C H -0.1823 -0.0459 0.873 0.109 Uiso 1 1 calc R . .
C3 C -0.1023(11) 0.1718(12) 0.7677(8) 0.072(4) Uani 1 1 d . A .
H3A H -0.1765 0.1521 0.749 0.108 Uiso 1 1 calc R . .
H3B H -0.0623 0.2442 0.7295 0.108 Uiso 1 1 calc R . .
H3C H -0.1242 0.1908 0.8181 0.108 Uiso 1 1 calc R . .
N1 N 0.1404(17) 0.117(5) 0.825(3) 0.047(3) Uani 0.5 1 d PDU A 1
C4 C 0.124(3) 0.164(5) 0.886(3) 0.058(5) Uani 0.5 1 d PDU A 1
H4 H 0.0478 0.1542 0.9178 0.069 Uiso 0.5 1 calc PR A 1
C5 C 0.217(4) 0.227(4) 0.903(2) 0.062(6) Uani 0.5 1 d PDU A 1
H5 H 0.2045 0.2624 0.9459 0.075 Uiso 0.5 1 d PR A 1
C6 C 0.326(3) 0.243(3) 0.859(2) 0.060(6) Uani 0.5 1 d PDU A 1
H6 H 0.3908 0.2857 0.8699 0.071 Uiso 0.5 1 calc PR A 1
C7 C 0.340(3) 0.191(4) 0.794(2) 0.051(4) Uani 0.5 1 d PDU A 1
H7 H 0.4165 0.2003 0.7613 0.061 Uiso 0.5 1 calc PR A 1
C8 C 0.245(3) 0.128(4) 0.778(2) 0.029(4) Uani 0.5 1 d PDU A 1
N1B N 0.148(2) 0.115(5) 0.826(3) 0.047(3) Uani 0.5 1 d PDU A 2
C4B C 0.118(3) 0.174(5) 0.881(3) 0.057(5) Uani 0.5 1 d PDU A 2
H4B H 0.0378 0.1647 0.9093 0.068 Uiso 0.5 1 calc PR A 2
C5B C 0.202(4) 0.248(4) 0.897(2) 0.061(6) Uani 0.5 1 d PDU A 2
H5B H 0.184 0.2698 0.9449 0.073 Uiso 0.5 1 d PR A 2
C6B C 0.311(3) 0.273(3) 0.853(2) 0.059(6) Uani 0.5 1 d PDU A 2
H6B H 0.364 0.334 0.8582 0.071 Uiso 0.5 1 calc PR A 2
C7B C 0.343(3) 0.202(4) 0.799(2) 0.050(4) Uani 0.5 1 d PDU A 2
H7B H 0.4219 0.2115 0.7692 0.061 Uiso 0.5 1 calc PR A 2
C8B C 0.260(3) 0.119(4) 0.788(2) 0.030(4) Uani 0.5 1 d PDU A 2
C9 C 0.2657(9) 0.0537(11) 0.7206(6) 0.034(3) Uani 1 1 d . A .
C10 C 0.3720(9) 0.0852(11) 0.6584(7) 0.039(3) Uani 1 1 d U . .
C11 C 0.3247(10) 0.1482(11) 0.5944(7) 0.047(3) Uani 1 1 d . A .
H11 H 0.3718 0.1876 0.546 0.056 Uiso 1 1 calc R . .
C12 C 0.1884(10) 0.1493(12) 0.6082(8) 0.048(3) Uani 1 1 d . . .
C14 C 0.156(3) 0.148(3) 0.4787(18) 0.068(11) Uani 0.5 1 d PDU A 1
H14A H 0.1003 0.1731 0.4386 0.103 Uiso 0.5 1 calc PR A 1
H14B H 0.1588 0.057 0.4976 0.103 Uiso 0.5 1 calc PR A 1
H14C H 0.2382 0.1796 0.456 0.103 Uiso 0.5 1 calc PR A 1
C15 C 0.120(3) 0.3426(18) 0.5140(18) 0.068(10) Uani 0.5 1 d PDU A 1
H15A H 0.0835 0.3807 0.5551 0.102 Uiso 0.5 1 calc PR A 1
H15B H 0.076 0.3717 0.4682 0.102 Uiso 0.5 1 calc PR A 1
H15C H 0.2063 0.3666 0.4992 0.102 Uiso 0.5 1 calc PR A 1
C16 C -0.030(2) 0.165(3) 0.5712(16) 0.057(8) Uani 0.5 1 d PDU A 1
H16A H -0.0379 0.074 0.5886 0.085 Uiso 0.5 1 calc PR A 1
H16B H -0.0765 0.1987 0.5268 0.085 Uiso 0.5 1 calc PR A 1
H16C H -0.0623 0.2002 0.6143 0.085 Uiso 0.5 1 calc PR A 1
C13 C 0.1113(11) 0.2007(13) 0.5447(7) 0.058(4) Uani 1 1 d D A .
C14B C 0.121(3) 0.106(3) 0.4928(19) 0.075(12) Uani 0.5 1 d PDU A 2
H14D H 0.2069 0.0938 0.4743 0.113 Uiso 0.5 1 calc PR A 2
H14E H 0.0757 0.1399 0.4478 0.113 Uiso 0.5 1 calc PR A 2
H14F H 0.0853 0.0262 0.5242 0.113 Uiso 0.5 1 calc PR A 2
C15B C 0.171(3) 0.325(2) 0.4943(17) 0.065(10) Uani 0.5 1 d PDU A 2
H15D H 0.1677 0.3844 0.5261 0.097 Uiso 0.5 1 calc PR A 2
H15E H 0.1262 0.36 0.4492 0.097 Uiso 0.5 1 calc PR A 2
H15F H 0.2565 0.3099 0.4758 0.097 Uiso 0.5 1 calc PR A 2
C16B C -0.014(2) 0.233(3) 0.5685(18) 0.072(10) Uani 0.5 1 d PDU A 2
H16D H -0.0594 0.1577 0.5981 0.107 Uiso 0.5 1 calc PR A 2
H16E H -0.0539 0.2743 0.5219 0.107 Uiso 0.5 1 calc PR A 2
H16F H -0.0149 0.2904 0.6015 0.107 Uiso 0.5 1 calc PR A 2
C17 C 0.5021(11) 0.0367(12) 0.6609(7) 0.056(4) Uani 1 1 d . A .
C18 C 0.5930(11) 0.1337(15) 0.6036(8) 0.090(6) Uani 1 1 d . . .
H18A H 0.5775 0.2156 0.6134 0.135 Uiso 1 1 calc R A .
H18B H 0.5814 0.1393 0.5495 0.135 Uiso 1 1 calc R . .
H18C H 0.6773 0.1072 0.6121 0.135 Uiso 1 1 calc R . .
C19 C 0.5424(11) 0.0026(13) 0.7412(7) 0.070(5) Uani 1 1 d . . .
H19A H 0.5546 0.0786 0.7564 0.105 Uiso 1 1 d R A .
H19B H 0.6196 -0.0447 0.7405 0.105 Uiso 1 1 d R . .
H19C H 0.4796 -0.0486 0.779 0.105 Uiso 1 1 d R . .
C20 C 0.5035(13) -0.0837(14) 0.6330(9) 0.085(5) Uani 1 1 d . . .
H20A H 0.5835 -0.1253 0.6382 0.127 Uiso 1 1 calc R A .
H20B H 0.4889 -0.0615 0.578 0.127 Uiso 1 1 calc R . .
H20C H 0.4392 -0.14 0.6652 0.127 Uiso 1 1 calc R . .
C21 C 0.0290(10) -0.3711(12) 0.8673(8) 0.064(4) Uani 1 1 d . A .
H21A H 0.0402 -0.4235 0.8311 0.096 Uiso 1 1 calc R . .
H21B H -0.0244 -0.3 0.8471 0.096 Uiso 1 1 calc R . .
H21C H -0.0086 -0.4201 0.9188 0.096 Uiso 1 1 calc R . .
C23 C 0.2311(11) -0.4739(12) 0.9520(7) 0.065(4) Uani 1 1 d . A .
H23A H 0.3188 -0.4932 0.9449 0.098 Uiso 1 1 d R . .
H23B H 0.1846 -0.5392 0.9417 0.098 Uiso 1 1 d R . .
H23C H 0.2064 -0.4697 1.0059 0.098 Uiso 1 1 d R . .
N3 N 0.362(3) -0.255(5) 0.898(3) 0.042(5) Uani 0.5 1 d PDU A 1
C24 C 0.371(3) -0.174(5) 0.941(3) 0.058(5) Uani 0.5 1 d PDU A 1
H24 H 0.302 -0.1258 0.9531 0.069 Uiso 0.5 1 calc PR A 1
C25 C 0.482(3) -0.162(4) 0.968(2) 0.066(6) Uani 0.5 1 d PDU A 1
H25 H 0.4869 -0.1132 1.0038 0.079 Uiso 0.5 1 calc PR A 1
C26 C 0.583(3) -0.222(5) 0.942(3) 0.081(7) Uani 0.5 1 d PDU A 1
H26 H 0.6602 -0.2098 0.9561 0.097 Uiso 0.5 1 calc PR A 1
C27 C 0.576(3) -0.301(4) 0.893(2) 0.053(6) Uani 0.5 1 d PDU A 1
H27 H 0.6444 -0.3489 0.8795 0.064 Uiso 0.5 1 calc PR A 1
C28 C 0.462(3) -0.307(6) 0.867(4) 0.043(4) Uani 0.5 1 d PDU A 1
N3B N 0.384(3) -0.250(5) 0.890(3) 0.042(5) Uani 0.5 1 d PDU A 2
C24B C 0.402(2) -0.184(4) 0.941(3) 0.058(5) Uani 0.5 1 d PDU A 2
H24B H 0.3342 -0.1458 0.9649 0.069 Uiso 0.5 1 calc PR A 2
C25B C 0.519(3) -0.170(4) 0.960(2) 0.064(6) Uani 0.5 1 d PDU A 2
H25B H 0.5342 -0.1155 0.9904 0.076 Uiso 0.5 1 calc PR A 2
C26B C 0.612(3) -0.239(5) 0.933(3) 0.080(7) Uani 0.5 1 d PDU A 2
H26B H 0.6896 -0.2431 0.9508 0.096 Uiso 0.5 1 calc PR A 2
C27B C 0.596(3) -0.305(4) 0.878(2) 0.052(6) Uani 0.5 1 d PDU A 2
H27B H 0.6632 -0.3386 0.8514 0.063 Uiso 0.5 1 calc PR A 2
C28B C 0.474(4) -0.319(6) 0.865(4) 0.043(4) Uani 0.5 1 d PDU A 2
C29 C 0.4418(10) -0.3735(10) 0.8087(6) 0.037(3) Uani 1 1 d . . .
C30 C 0.5187(10) -0.4377(11) 0.7602(7) 0.049(3) Uani 1 1 d . A .
C31 C 0.4395(10) -0.4544(11) 0.7076(7) 0.047(3) Uani 1 1 d . . .
H31 H 0.4606 -0.4944 0.6671 0.057 Uiso 1 1 calc R A .
C32 C 0.3275(11) -0.4033(11) 0.7250(7) 0.044(3) Uani 1 1 d . A .
C33 C 0.2235(11) -0.4022(12) 0.6756(7) 0.052(3) Uani 1 1 d . . .
C34 C 0.2724(14) -0.4066(16) 0.5932(9) 0.101(6) Uani 1 1 d . A .
H34A H 0.31 -0.4885 0.5948 0.151 Uiso 1 1 calc R . .
H34B H 0.334 -0.3416 0.5703 0.151 Uiso 1 1 calc R . .
H34C H 0.205 -0.3927 0.5611 0.151 Uiso 1 1 calc R . .
C35 C 0.1536(11) -0.2756(12) 0.6668(8) 0.066(4) Uani 1 1 d . A .
H35A H 0.0755 -0.2803 0.6473 0.099 Uiso 1 1 calc R . .
H35B H 0.2033 -0.2089 0.6297 0.099 Uiso 1 1 calc R . .
H35C H 0.1381 -0.2578 0.7179 0.099 Uiso 1 1 calc R . .
C36 C 0.1365(12) -0.5117(13) 0.7110(9) 0.074(4) Uani 1 1 d . A .
H36A H 0.0571 -0.4907 0.6915 0.111 Uiso 1 1 d R . .
H36B H 0.1255 -0.5295 0.7683 0.111 Uiso 1 1 d R . .
H36C H 0.1712 -0.5853 0.696 0.111 Uiso 1 1 d R . .
C37 C 0.658(3) -0.472(3) 0.7530(16) 0.052(5) Uani 0.5 1 d PDU A 1
C38 C 0.740(4) -0.356(3) 0.722(2) 0.074(7) Uani 0.5 1 d PDU A 1
H38D H 0.7223 -0.3018 0.7572 0.111 Uiso 0.5 1 calc PR A 1
H38E H 0.7236 -0.3107 0.6694 0.111 Uiso 0.5 1 calc PR A 1
H38F H 0.8262 -0.3823 0.7211 0.111 Uiso 0.5 1 calc PR A 1
C39 C 0.684(4) -0.544(3) 0.6914(18) 0.072(8) Uani 0.5 1 d PDU A 1
H39D H 0.7693 -0.5743 0.6902 0.108 Uiso 0.5 1 calc PR A 1
H39E H 0.6717 -0.4893 0.6399 0.108 Uiso 0.5 1 calc PR A 1
H39F H 0.629 -0.6156 0.7047 0.108 Uiso 0.5 1 calc PR A 1
C40 C 0.686(4) -0.556(3) 0.8301(15) 0.067(8) Uani 0.5 1 d PDU A 1
H40D H 0.7753 -0.5656 0.8293 0.101 Uiso 0.5 1 calc PR A 1
H40E H 0.6494 -0.6379 0.8391 0.101 Uiso 0.5 1 calc PR A 1
H40F H 0.6528 -0.519 0.8723 0.101 Uiso 0.5 1 calc PR A 1
C37B C 0.645(3) -0.497(3) 0.7713(15) 0.053(5) Uani 0.5 1 d PDU A 2
C38B C 0.741(4) -0.392(3) 0.741(2) 0.074(7) Uani 0.5 1 d PDU A 2
H38A H 0.7338 -0.3382 0.7761 0.111 Uiso 0.5 1 d PR A 2
H38B H 0.726 -0.3421 0.6882 0.111 Uiso 0.5 1 d PR A 2
H38C H 0.8233 -0.4284 0.7381 0.111 Uiso 0.5 1 d PR A 2
C39B C 0.674(4) -0.580(3) 0.7162(17) 0.069(7) Uani 0.5 1 d PDU A 2
H39A H 0.7608 -0.6046 0.7146 0.104 Uiso 0.5 1 calc PR A 2
H39B H 0.6571 -0.5341 0.6635 0.104 Uiso 0.5 1 calc PR A 2
H39C H 0.6232 -0.6547 0.7352 0.104 Uiso 0.5 1 calc PR A 2
C40B C 0.662(3) -0.575(3) 0.8525(16) 0.071(7) Uani 0.5 1 d PDU A 2
H40A H 0.6418 -0.5254 0.8897 0.106 Uiso 0.5 1 calc PR A 2
H40B H 0.7472 -0.6042 0.8535 0.106 Uiso 0.5 1 calc PR A 2
H40C H 0.6076 -0.6475 0.8669 0.106 Uiso 0.5 1 calc PR A 2
C22 C 0.1117(11) -0.2599(12) 0.9735(7) 0.064(4) Uani 1 1 d . A .
H22A H 0.0318 -0.3008 0.9891 0.096 Uiso 1 1 calc R . .
H22B H 0.1 -0.1693 0.961 0.096 Uiso 1 1 calc R . .
H22C H 0.1616 -0.2873 1.0166 0.096 Uiso 1 1 calc R . .

loop_
_atom_site_aniso_label
_atom_site_aniso_U_11
_atom_site_aniso_U_22
_atom_site_aniso_U_33
_atom_site_aniso_U_23
_atom_site_aniso_U_13
_atom_site_aniso_U_12
Pt1 0.0308(3) 0.0458(4) 0.0641(4) -0.0173(3) -0.0039(3) 0.0031(2)
Pt2 0.0475(3) 0.0369(3) 0.0451(3) -0.0116(3) 0.0021(2) -0.0024(2)
O1 0.028(4) 0.042(5) 0.057(5) -0.004(4) 0.009(4) -0.001(3)
O2 0.033(4) 0.046(6) 0.045(5) -0.011(4) 0.005(4) -0.001(4)
N2 0.031(5) 0.039(6) 0.047(6) -0.020(5) -0.006(5) 0.009(4)
N4 0.056(6) 0.037(6) 0.041(6) -0.015(5) -0.005(5) -0.008(5)
C1 0.054(8) 0.062(11) 0.149(15) -0.049(10) -0.057(9) 0.005(7)
C2 0.042(7) 0.070(11) 0.098(12) -0.009(9) -0.002(8) -0.007(7)
C3 0.060(9) 0.061(10) 0.101(12) -0.035(9) -0.007(8) 0.010(7)
N1 0.046(5) 0.044(6) 0.045(6) -0.004(5) -0.010(5) 0.003(5)
C4 0.067(7) 0.058(7) 0.052(7) -0.020(6) -0.009(5) -0.001(5)
C5 0.067(8) 0.064(9) 0.061(7) -0.026(6) -0.008(6) 0.009(6)
C6 0.064(8) 0.059(9) 0.062(7) -0.022(6) -0.015(6) -0.003(6)
C7 0.049(6) 0.051(7) 0.054(6) -0.019(5) -0.005(5) -0.007(5)
C8 0.029(6) 0.027(6) 0.029(6) -0.006(5) -0.001(5) 0.001(5)
N1B 0.046(6) 0.044(6) 0.046(6) -0.004(5) -0.010(5) 0.003(5)
C4B 0.068(8) 0.057(8) 0.050(8) -0.022(7) -0.011(6) -0.001(7)
C5B 0.068(9) 0.063(9) 0.060(8) -0.029(7) -0.008(7) 0.010(7)
C6B 0.064(9) 0.058(10) 0.061(8) -0.023(8) -0.018(7) -0.004(8)
C7B 0.048(6) 0.051(8) 0.055(7) -0.019(6) -0.004(6) -0.009(6)
C8B 0.030(6) 0.027(6) 0.030(6) -0.006(5) 0.001(5) 0.001(5)
C9 0.032(6) 0.033(8) 0.044(7) -0.017(6) -0.010(5) -0.004(5)
C10 0.037(6) 0.045(6) 0.036(6) -0.015(5) 0.003(5) -0.004(5)
C11 0.051(8) 0.047(9) 0.035(7) -0.002(6) 0.001(6) 0.000(6)
C12 0.040(7) 0.064(10) 0.053(9) -0.033(8) -0.012(7) 0.002(6)
C14 0.074(13) 0.070(14) 0.068(13) -0.023(9) -0.018(9) -0.011(9)
C15 0.068(13) 0.071(13) 0.062(13) -0.014(9) -0.011(9) 0.016(9)
C16 0.063(11) 0.053(12) 0.058(11) -0.019(9) -0.013(8) -0.003(9)
C13 0.079(10) 0.064(10) 0.032(7) -0.007(7) -0.031(7) 0.022(8)
C14B 0.081(14) 0.077(14) 0.075(14) -0.025(9) -0.024(9) -0.009(9)
C15B 0.066(12) 0.070(13) 0.057(12) -0.012(9) -0.017(9) 0.006(9)
C16B 0.075(12) 0.074(13) 0.063(12) -0.012(9) -0.017(9) 0.012(9)
C17 0.057(8) 0.052(10) 0.044(8) 0.007(7) -0.001(7) 0.007(7)
C18 0.047(8) 0.126(15) 0.083(11) -0.019(11) 0.018(8) -0.005(9)
C19 0.045(8) 0.093(12) 0.052(9) 0.007(8) -0.002(7) 0.018(7)
C20 0.076(11) 0.066(12) 0.109(13) -0.027(10) -0.002(10) 0.012(8)
C21 0.055(8) 0.051(9) 0.092(11) -0.035(8) 0.013(8) -0.013(7)
C23 0.075(10) 0.056(10) 0.058(9) -0.011(8) 0.001(8) 0.012(7)
N3 0.037(8) 0.044(7) 0.046(8) -0.011(6) -0.007(8) -0.001(7)
C24 0.058(8) 0.059(7) 0.061(7) -0.021(6) -0.013(6) -0.003(6)
C25 0.071(9) 0.063(8) 0.069(8) -0.028(6) -0.008(7) -0.005(7)
C26 0.082(9) 0.089(9) 0.076(8) -0.026(6) -0.019(7) 0.003(6)
C27 0.051(8) 0.056(7) 0.054(9) -0.018(6) -0.005(6) -0.003(6)
C28 0.045(7) 0.043(7) 0.041(6) -0.011(5) -0.007(6) -0.003(6)
N3B 0.037(8) 0.044(7) 0.046(8) -0.011(6) -0.007(8) -0.001(8)
C24B 0.057(9) 0.059(8) 0.062(8) -0.022(7) -0.014(8) -0.001(8)
C25B 0.069(10) 0.062(9) 0.069(9) -0.032(7) -0.009(8) -0.005(8)
C26B 0.082(10) 0.090(10) 0.075(9) -0.027(8) -0.020(8) 0.005(8)
C27B 0.049(8) 0.057(8) 0.053(10) -0.019(7) -0.003(7) -0.003(7)
C28B 0.045(7) 0.043(8) 0.041(7) -0.011(6) -0.007(7) -0.003(7)
C29 0.035(6) 0.038(8) 0.037(7) -0.008(6) -0.005(6) 0.000(5)
C30 0.043(7) 0.045(9) 0.053(8) -0.005(7) -0.005(6) 0.004(6)
C31 0.054(8) 0.048(9) 0.051(8) -0.028(7) -0.015(7) 0.011(6)
C32 0.061(8) 0.035(8) 0.040(8) -0.015(6) -0.013(6) 0.012(6)
C33 0.062(8) 0.056(10) 0.040(8) -0.017(7) -0.006(7) 0.000(7)
C34 0.114(14) 0.121(16) 0.088(13) -0.050(12) -0.049(11) 0.032(12)
C35 0.051(8) 0.063(11) 0.085(11) -0.011(8) -0.040(8) 0.012(7)
C36 0.069(9) 0.051(10) 0.115(13) -0.034(9) -0.033(9) -0.002(8)
C37 0.050(7) 0.052(8) 0.052(8) -0.012(6) -0.006(6) 0.005(6)
C38 0.064(8) 0.078(10) 0.077(9) -0.016(7) -0.009(6) 0.000(6)
C39 0.065(9) 0.072(10) 0.076(10) -0.016(7) -0.008(6) 0.004(6)
C40 0.063(9) 0.065(9) 0.067(10) -0.009(6) -0.004(7) 0.010(6)
C37B 0.050(7) 0.053(8) 0.052(9) -0.010(7) -0.007(7) 0.006(7)
C38B 0.056(10) 0.083(13) 0.077(12) -0.011(11) -0.011(10) 0.004(11)
C39B 0.058(10) 0.071(13) 0.076(13) -0.015(11) -0.010(10) 0.009(10)
C40B 0.057(12) 0.066(11) 0.071(12) 0.004(10) 0.000(11) 0.014(10)
C22 0.070(9) 0.065(10) 0.053(9) -0.020(7) 0.018(7) -0.003(7)

loop_
_atom_type_symbol
_atom_type_description
_atom_type_scat_dispersion_real
_atom_type_scat_dispersion_imag
_atom_type_scat_source
C C 0.0033 0.0016 'International Tables Vol C Tables 4.2.6.8 and 6.1.1.4'
H H 0 0 'International Tables Vol C Tables 4.2.6.8 and 6.1.1.4'
O O 0.0106 0.006 'International Tables Vol C Tables 4.2.6.8 and 6.1.1.4'
N N 0.0061 0.0033 'International Tables Vol C Tables 4.2.6.8 and 6.1.1.4'
Pt Pt -1.7033 8.3905 'International Tables Vol C Tables 4.2.6.8 and 6.1.1.4'

loop_
_geom_angle_atom_site_label_1
_geom_angle_atom_site_label_2
_geom_angle_atom_site_label_3
_geom_angle
C3 Pt1 C2 85.1(5)
C3 Pt1 C1 92.7(6)
C2 Pt1 C1 87.3(6)
C3 Pt1 N1B 93.2(13)
C2 Pt1 N1B 98.9(13)
C1 Pt1 N1B 171.8(10)
C3 Pt1 N1 91.6(12)
C2 Pt1 N1 98.6(14)
C1 Pt1 N1 173.0(11)
N1B Pt1 N1 2(2)
C3 Pt1 O1 171.6(5)
C2 Pt1 O1 95.5(4)
C1 Pt1 O1 95.7(4)
N1B Pt1 O1 78.4(13)
N1 Pt1 O1 80.0(12)
C3 Pt1 N2 100.8(4)
C2 Pt1 N2 171.7(4)
C1 Pt1 N2 98.2(5)
N1B Pt1 N2 75.1(12)
N1 Pt1 N2 75.6(13)
O1 Pt1 N2 77.9(3)
C23 Pt2 N3 86.0(18)
C23 Pt2 C22 86.2(5)
N3 Pt2 C22 91.4(13)
C23 Pt2 C21 89.2(6)
N3 Pt2 C21 174.7(18)
C22 Pt2 C21 86.1(5)
C23 Pt2 O1 176.1(4)
N3 Pt2 O1 94.3(17)
C22 Pt2 O1 89.9(4)
C21 Pt2 O1 90.3(4)
C23 Pt2 N4 88.7(4)
N3 Pt2 N4 78.0(12)
C22 Pt2 N4 168.6(5)
C21 Pt2 N4 104.0(4)
O1 Pt2 N4 95.1(3)
C23 Pt2 N3B 87.5(16)
N3 Pt2 N3B 4(3)
C22 Pt2 N3B 95.5(11)
C21 Pt2 N3B 176.3(14)
O1 Pt2 N3B 93.0(16)
N4 Pt2 N3B 74.1(11)
O2 O1 Pt1 108.6(5)
O2 O1 Pt2 106.9(5)
Pt1 O1 Pt2 144.5(3)
C9 O2 O1 110.7(7)
C12 N2 C9 108.4(9)
C12 N2 Pt1 152.3(8)
C9 N2 Pt1 99.3(6)
C32 N4 C29 107.8(10)
C32 N4 Pt2 142.7(9)
C29 N4 Pt2 108.0(7)
Pt1 C1 H1A 109.5
Pt1 C1 H1B 109.5
H1A C1 H1B 109.5
Pt1 C1 H1C 109.5
H1A C1 H1C 109.5
H1B C1 H1C 109.5
Pt1 C2 H2A 109.5
Pt1 C2 H2B 109.5
H2A C2 H2B 109.5
Pt1 C2 H2C 109.5
H2A C2 H2C 109.5
H2B C2 H2C 109.5
Pt1 C3 H3A 109.5
Pt1 C3 H3B 109.5
H3A C3 H3B 109.5
Pt1 C3 H3C 109.5
H3A C3 H3C 109.5
H3B C3 H3C 109.5
C8 N1 C4 122.0(17)
C8 N1 Pt1 109(2)
C4 N1 Pt1 129(2)
N1 C4 C5 121.2(18)
N1 C4 H4 119.5
C5 C4 H4 119.3
C4 C5 C6 120.9(19)
C4 C5 H5 121
C6 C5 H5 118.1
C4 C5 H5B 110.2
C6 C5 H5B 127.9
H5 C5 H5B 13.3
C5 C6 C7 116.5(19)
C5 C6 H6 123
C7 C6 H6 121.7
C8 C7 C6 121.5(17)
C8 C7 H7 119.2
C6 C7 H7 118
N1 C8 C7 117.9(17)
N1 C8 C9 119(2)
C7 C8 C9 122(2)
C4B N1B C8B 121.8(18)
C4B N1B Pt1 123(2)
C8B N1B Pt1 115(2)
N1B C4B C5B 120.1(18)
N1B C4B H4B 119.9
C5B C4B H4B 120
C6B C5B C4B 121.5(19)
C6B C5B H5 110.3
C4B C5B H5 125
C6B C5B H5B 121.5
C4B C5B H5B 116.3
H5 C5B H5B 14.5
C5B C6B C7B 116.3(19)
C5B C6B H6B 121.8
C7B C6B H6B 121.9
C8B C7B C6B 120.6(17)
C8B C7B H7B 119.8
C6B C7B H7B 119.6
N1B C8B C7B 118.5(17)
N1B C8B C9 111(2)
C7B C8B C9 128(2)
O2 C9 C10 105.6(8)
O2 C9 N2 109.2(9)
C10 C9 N2 106.3(9)
O2 C9 C8 117.9(19)
C10 C9 C8 118.3(16)
N2 C9 C8 98.5(15)
O2 C9 C8B 111.7(18)
C10 C9 C8B 116.4(15)
N2 C9 C8B 107.3(15)
C8 C9 C8B 9(3)
C11 C10 C9 105.1(10)
C11 C10 C17 125.5(9)
C9 C10 C17 128.5(10)
C10 C11 C12 111.3(10)
C10 C11 H11 124.4
C12 C11 H11 124.4
N2 C12 C13 128.5(10)
N2 C12 C11 108.5(10)
C13 C12 C11 122.9(11)
C13 C14 H14A 109.5
C13 C14 H14B 109.5
C13 C14 H14C 109.5
C13 C15 H15A 109.5
C13 C15 H15B 109.5
C13 C15 H15C 109.5
C13 C16 H16A 109.5
C13 C16 H16B 109.5
C13 C16 H16C 109.5
C16B C13 C14 127(2)
C16B C13 C12 116.6(15)
C14 C13 C12 108.2(16)
C16B C13 C15 80.9(15)
C14 C13 C15 107.5(18)
C12 C13 C15 112.1(16)
C16B C13 C15B 105.1(17)
C14 C13 C15B 87.1(17)
C12 C13 C15B 106.4(15)
C15 C13 C15B 25.2(14)
C16B C13 C14B 113.0(19)
C14 C13 C14B 22.3(17)
C12 C13 C14B 106.9(15)
C15 C13 C14B 126(2)
C15B C13 C14B 108.4(16)
C16B C13 C16 29.0(14)
C14 C13 C16 107.9(18)
C12 C13 C16 112.6(14)
C15 C13 C16 108.3(15)
C15B C13 C16 130.2(17)
C14B C13 C16 88.7(18)
C13 C14B H14D 109.5
C13 C14B H14E 109.5
H14D C14B H14E 109.5
C13 C14B H14F 109.5
H14D C14B H14F 109.5
H14E C14B H14F 109.5
C13 C15B H15D 109.5
C13 C15B H15E 109.5
H15D C15B H15E 109.5
C13 C15B H15F 109.5
H15D C15B H15F 109.5
H15E C15B H15F 109.5
C13 C16B H16D 109.5
C13 C16B H16E 109.5
H16D C16B H16E 109.5
C13 C16B H16F 109.5
H16D C16B H16F 109.5
H16E C16B H16F 109.5
C19 C17 C10 114.2(10)
C19 C17 C20 108.3(11)
C10 C17 C20 104.8(11)
C19 C17 C18 109.0(12)
C10 C17 C18 110.5(10)
C20 C17 C18 109.8(11)
C17 C18 H18A 109.5
C17 C18 H18B 109.5
H18A C18 H18B 109.5
C17 C18 H18C 109.5
H18A C18 H18C 109.5
H18B C18 H18C 109.5
C17 C19 H19A 109.6
C17 C19 H19B 109.4
H19A C19 H19B 109.5
C17 C19 H19C 109.5
H19A C19 H19C 109.5
H19B C19 H19C 109.5
C17 C20 H20A 109.5
C17 C20 H20B 109.5
H20A C20 H20B 109.5
C17 C20 H20C 109.5
H20A C20 H20C 109.5
H20B C20 H20C 109.5
Pt2 C21 H21A 109.5
Pt2 C21 H21B 109.5
H21A C21 H21B 109.5
Pt2 C21 H21C 109.5
H21A C21 H21C 109.5
H21B C21 H21C 109.5
Pt2 C23 H23A 109.3
Pt2 C23 H23B 110.3
H23A C23 H23B 109.5
Pt2 C23 H23C 108.8
H23A C23 H23C 109.5
H23B C23 H23C 109.5
C28 N3 C24 121.3(19)
C28 N3 Pt2 117(2)
C24 N3 Pt2 122(2)
N3 C24 C25 120(2)
N3 C24 H24 119.8
C25 C24 H24 119.8
C26 C25 C24 117(2)
C26 C25 H25 121.3
C24 C25 H25 121.3
C25 C26 C27 122(2)
C25 C26 H26 120
C27 C26 H26 118.8
C26 C27 C28 116.7(19)
C26 C27 H27 121.6
C28 C27 H27 121.6
N3 C28 C27 120(2)
N3 C28 C29 116(2)
C27 C28 C29 124(2)
C28B N3B C24B 121.1(19)
C28B N3B Pt2 113(2)
C24B N3B Pt2 122(2)
N3B C24B C25B 121.5(19)
N3B C24B H24B 119.3
C25B C24B H24B 118
C26B C25B C24B 117(2)
C26B C25B H25B 121.7
C24B C25B H25B 121.7
C25B C26B C27B 122(2)
C25B C26B H26B 119
C27B C26B H26B 119
C26B C27B C28B 117(2)
C26B C27B H27B 121.5
C28B C27B H27B 121.5
N3B C28B C29 113(3)
N3B C28B C27B 120(2)
C29 C28B C27B 125(3)
N4 C29 C28B 122.1(18)
N4 C29 C30 108.7(10)
C28B C29 C30 128.9(18)
N4 C29 C28 115.1(16)
C28B C29 C28 7(3)
C30 C29 C28 135.6(17)
C31 C30 C29 103.0(10)
C31 C30 C37B 126.9(15)
C29 C30 C37B 129.2(15)
C31 C30 C37 123.1(15)
C29 C30 C37 133.6(16)
C37B C30 C37 14.1(15)
C32 C31 C30 108.6(11)
C32 C31 H31 125.7
C30 C31 H31 125.7
N4 C32 C31 111.8(12)
N4 C32 C33 127.5(11)
C31 C32 C33 120.8(11)
C34 C33 C36 107.5(12)
C34 C33 C32 111.6(11)
C36 C33 C32 112.7(11)
C34 C33 C35 106.0(11)
C36 C33 C35 111.0(10)
C32 C33 C35 107.9(10)
C33 C34 H34A 109.5
C33 C34 H34B 109.5
H34A C34 H34B 109.5
C33 C34 H34C 109.5
H34A C34 H34C 109.5
H34B C34 H34C 109.5
C33 C35 H35A 109.5
C33 C35 H35B 109.5
H35A C35 H35B 109.5
C33 C35 H35C 109.5
H35A C35 H35C 109.5
H35B C35 H35C 109.5
C33 C36 H36A 109.5
C33 C36 H36B 109.6
H36A C36 H36B 109.5
C33 C36 H36C 109.3
H36A C36 H36C 109.5
H36B C36 H36C 109.5
C40 C37 C39 108.3(19)
C40 C37 C38 113(2)
C39 C37 C38 105.1(18)
C40 C37 C30 109(2)
C39 C37 C30 109(2)
C38 C37 C30 112(2)
C37 C38 H38A 94.1
H38D C38 H38A 27.2
H38E C38 H38A 136.7
H38F C38 H38A 95.2
C37 C38 H38B 95.4
H38D C38 H38B 123
H38E C38 H38B 16
H38F C38 H38B 108.9
H38A C38 H38B 149.4
C37 C38 H38C 85.2
H38D C38 H38C 114.1
H38E C38 H38C 125.5
H38F C38 H38C 25
H38A C38 H38C 91.2
H38B C38 H38C 118.6
C40B C37B C39B 107.3(19)
C40B C37B C30 116(2)
C39B C37B C30 109(2)
C40B C37B C38B 111.9(19)
C39B C37B C38B 104.2(18)
C30 C37B C38B 108(2)
C37B C38B H38A 109.6
C37B C38B H38B 109.4
H38A C38B H38B 109.5
C37B C38B H38C 109.5
H38A C38B H38C 109.5
H38B C38B H38C 109.5
C37B C39B H39A 109.5
C37B C39B H39B 109.5
H39A C39B H39B 109.5
C37B C39B H39C 109.5
H39A C39B H39C 109.5
H39B C39B H39C 109.5
C37B C40B H40A 109.5
C37B C40B H40B 109.5
H40A C40B H40B 109.5
C37B C40B H40C 109.5
H40A C40B H40C 109.5
H40B C40B H40C 109.5
Pt2 C22 H22A 109.5
Pt2 C22 H22B 109.5
H22A C22 H22B 109.5
Pt2 C22 H22C 109.5
H22A C22 H22C 109.5
H22B C22 H22C 109.5

loop_
_geom_bond_atom_site_label_1
_geom_bond_atom_site_label_2
_geom_bond_distance
Pt1 C3 2.013(12)
Pt1 C2 2.037(12)
Pt1 C1 2.082(12)
Pt1 N1B 2.18(4)
Pt1 N1 2.12(3)
Pt1 O1 2.188(7)
Pt1 N2 2.198(9)
Pt2 C23 2.021(12)
Pt2 N3 2.02(3)
Pt2 C22 2.031(11)
Pt2 C21 2.076(12)
Pt2 O1 2.202(7)
Pt2 N4 2.209(9)
Pt2 N3B 2.23(3)
O1 O2 1.490(9)
O2 C9 1.388(12)
N2 C12 1.292(14)
N2 C9 1.489(13)
N4 C32 1.300(13)
N4 C29 1.400(13)
C1 H1A 0.98
C1 H1B 0.98
C1 H1C 0.98
C2 H2A 0.98
C2 H2B 0.98
C2 H2C 0.98
C3 H3A 0.98
C3 H3B 0.98
C3 H3C 0.98
N1 C8 1.321(16)
N1 C4 1.322(17)
C4 C5 1.38(2)
C4 H4 0.95
C5 C6 1.341(19)
C5 H5 0.95
C5 H5B 1.018
C6 C7 1.41(2)
C6 H6 0.95
C7 C8 1.402(19)
C7 H7 0.95
C8 C9 1.48(3)
N1B C4B 1.324(17)
N1B C8B 1.321(16)
C4B C5B 1.38(2)
C4B H4B 0.95
C5B C6B 1.339(19)
C5B H5 0.9373
C5B H5B 0.95
C6B C7B 1.41(2)
C6B H6B 0.95
C7B C8B 1.398(19)
C7B H7B 0.95
C8B C9 1.58(4)
C9 C10 1.485(13)
C10 C11 1.327(15)
C10 C17 1.510(15)
C11 C12 1.489(15)
C11 H11 0.95
C12 C13 1.483(16)
C14 C13 1.48(2)
C14 H14A 0.98
C14 H14B 0.98
C14 H14C 0.98
C15 C13 1.53(2)
C15 H15A 0.98
C15 H15B 0.98
C15 H15C 0.98
C16 C13 1.60(2)
C16 H16A 0.98
C16 H16B 0.98
C16 H16C 0.98
C13 C16B 1.46(2)
C13 C15B 1.55(2)
C13 C14B 1.58(3)
C14B H14D 0.98
C14B H14E 0.98
C14B H14F 0.98
C15B H15D 0.98
C15B H15E 0.98
C15B H15F 0.98
C16B H16D 0.98
C16B H16E 0.98
C16B H16F 0.98
C17 C19 1.504(16)
C17 C20 1.557(18)
C17 C18 1.561(17)
C18 H18A 0.98
C18 H18B 0.98
C18 H18C 0.98
C19 H19A 0.98
C19 H19B 0.98
C19 H19C 0.98
C20 H20A 0.98
C20 H20B 0.98
C20 H20C 0.98
C21 H21A 0.98
C21 H21B 0.98
C21 H21C 0.98
C23 H23A 0.98
C23 H23B 0.98
C23 H23C 0.98
N3 C28 1.338(18)
N3 C24 1.363(19)
C24 C25 1.40(2)
C24 H24 0.95
C25 C26 1.38(2)
C25 H25 0.95
C26 C27 1.41(2)
C26 H26 0.95
C27 C28 1.41(2)
C27 H27 0.95
C28 C29 1.48(3)
N3B C28B 1.340(18)
N3B C24B 1.362(19)
C24B C25B 1.40(2)
C24B H24B 0.95
C25B C26B 1.38(2)
C25B H25B 0.95
C26B C27B 1.40(2)
C26B H26B 0.95
C27B C28B 1.41(2)
C27B H27B 0.95
C28B C29 1.40(3)
C29 C30 1.441(15)
C30 C31 1.420(16)
C30 C37B 1.53(3)
C30 C37 1.56(3)
C31 C32 1.369(14)
C31 H31 0.95
C32 C33 1.536(17)
C33 C34 1.516(16)
C33 C36 1.526(17)
C33 C35 1.557(16)
C34 H34A 0.98
C34 H34B 0.98
C34 H34C 0.98
C35 H35A 0.98
C35 H35B 0.98
C35 H35C 0.98
C36 H36A 0.98
C36 H36B 0.98
C36 H36C 0.98
C37 C40 1.50(2)
C37 C39 1.52(2)
C37 C38 1.55(2)
C38 H38D 0.98
C38 H38E 0.98
C38 H38F 0.98
C38 H38A 1.0298
C38 H38B 0.6257
C38 H38C 1.2038
C39 H39D 0.98
C39 H39E 0.98
C39 H39F 0.98
C40 H40D 0.98
C40 H40E 0.98
C40 H40F 0.98
C37B C40B 1.50(2)
C37B C39B 1.53(2)
C37B C38B 1.55(2)
C38B H38A 0.98
C38B H38B 0.98
C38B H38C 0.98
C39B H39A 0.98
C39B H39B 0.98
C39B H39C 0.98
C40B H40A 0.98
C40B H40B 0.98
C40B H40C 0.98
C22 H22A 0.98
C22 H22B 0.98
C22 H22C 0.98
